data_1537316
loop_
_publ_author_name
'Frazer, B.C.'
'Brown, P.J.'

_publ_section_title
;
 Antiferromagnetic structure of Cr V O4 and the anhydrous sulfates of
 divalent Fe, Ni, and Co
;
_journal_name_full 'Physical Review, Section A (133,1964-188,1969)'
_journal_page_first 1283
_journal_page_last 1291
_journal_volume 125
_journal_year 1962
_chemical_formula_sum 'Cr O4 V'
_chemical_name_systematic 'Cr (V O4)'
_space_group_IT_number 63
_symmetry_space_group_name_Hall '-C 2c 2'
_symmetry_space_group_name_H-M 'C m c m'
_cell_angle_alpha 90
_cell_angle_beta 90
_cell_angle_gamma 90
_cell_formula_units_Z 4
_cell_length_a 5.568
_cell_length_b 8.208
_cell_length_c 5.977
_cell_volume 273.162
_citation_journal_id_ASTM PRVAAH
_cod_data_source_file Frazer_PRVAAH_1962_1928.cif
_cod_data_source_block Cr1O4V1
_cod_original_cell_volume 273.1617
_cod_original_formula_sum 'Cr1 O4 V1'
_cod_database_code 1537316

loop_
_symmetry_equiv_pos_as_xyz
x,y,z
-x,-y,z+1/2
x,-y,-z
-x,y,-z+1/2
-x,-y,-z
x,y,-z-1/2
-x,y,z
x,-y,z-1/2
x+1/2,y+1/2,z
-x+1/2,-y+1/2,z+1/2
x+1/2,-y+1/2,-z
-x+1/2,y+1/2,-z+1/2
-x+1/2,-y+1/2,-z
x+1/2,y+1/2,-z-1/2
-x+1/2,y+1/2,z
x+1/2,-y+1/2,z-1/2

loop_
_atom_site_label
_atom_site_type_symbol
_atom_site_fract_x
_atom_site_fract_y
_atom_site_fract_z
_atom_site_occupancy
_atom_site_U_iso_or_equiv
Cr1 Cr+3 0 0 0 1 0.0
O1 O-2 0 0.241 0.026 1 0.0
O2 O-2 0.251 0.475 0.25 1 0.0
V1 V+5 0 0.355 0.25 1 0.0
